data_7250644
loop_
_publ_author_name
'Wu, Yingcong'
'Ma, Wanzun'
'Wei, Dehui'
'Liu, Gen'
'Wei, Huiqi'
'Zhao, Xinyun'
'Wu, Lamei'
'Huang, Zhengxi'
'Zhang, Zhan'

_publ_section_title
;
 A self-assembled supramolecular capsule that cocrystallizes with
 1,4-disubstituted benzene derivatives
;
_journal_issue 15
_journal_name_full CrystEngComm
_journal_page_first 2287
_journal_page_last 2291
_journal_paper_doi 10.1039/D5CE00115C
_journal_volume 27
_journal_year 2025
_chemical_formula_moiety 'C43 H57 N5 O4, C5 H5 O2'
_chemical_formula_sum 'C48 H62 N5 O6'
_chemical_formula_weight 805.02
_space_group_crystal_system triclinic
_space_group_IT_number 2
_space_group_name_Hall '-P 1'
_space_group_name_H-M_alt 'P -1'
_atom_sites_solution_hydrogens geom
_atom_sites_solution_primary dual
_audit_creation_date 2021-12-02
_audit_creation_method
; 
Olex2 1.3 
(compiled 2020.11.12 svn.r5f609507 for OlexSys, GUI svn.r6408) 
;
_audit_update_record
;
2025-01-23 deposited with the CCDC.	2025-03-14 downloaded from the CCDC.
;
_cell_angle_alpha 104.2990(10)
_cell_angle_beta 111.8870(10)
_cell_angle_gamma 92.417(2)
_cell_formula_units_Z 2
_cell_length_a 12.1303(6)
_cell_length_b 14.6397(6)
_cell_length_c 15.2164(6)
_cell_measurement_reflns_used 9781
_cell_measurement_temperature 200(2)
_cell_measurement_theta_max 72.36
_cell_measurement_theta_min 3.34
_cell_volume 2402.51(18)
_computing_cell_refinement 'SAINT V8.40B (?, 2016)'
_computing_data_collection 'Bruker APEX2'
_computing_data_reduction 'SAINT V8.40B (?, 2016)'
_computing_molecular_graphics 'Olex2 1.3 (Dolomanov et al., 2009)'
_computing_publication_material 'Olex2 1.3 (Dolomanov et al., 2009)'
_computing_structure_refinement 'XL  (Sheldrick, 2008)'
_computing_structure_solution 'XM  (Sheldrick, 2008)'
_diffrn_ambient_temperature 200(2)
_diffrn_measured_fraction_theta_full 0.989
_diffrn_measured_fraction_theta_max 0.988
_diffrn_measurement_device_type 'Bruker APEX-II CCD'
_diffrn_measurement_method '\f and \w scans'
_diffrn_radiation_type GaK\a
_diffrn_radiation_wavelength 1.34139
_diffrn_reflns_av_R_equivalents 0.0345
_diffrn_reflns_av_unetI/netI 0.0240
_diffrn_reflns_Laue_measured_fraction_full 0.989
_diffrn_reflns_Laue_measured_fraction_max 0.988
_diffrn_reflns_limit_h_max 17
_diffrn_reflns_limit_h_min -17
_diffrn_reflns_limit_k_max 20
_diffrn_reflns_limit_k_min -20
_diffrn_reflns_limit_l_max 21
_diffrn_reflns_limit_l_min -21
_diffrn_reflns_number 84213
_diffrn_reflns_point_group_measured_fraction_full 0.989
_diffrn_reflns_point_group_measured_fraction_max 0.988
_diffrn_reflns_theta_full 53.594
_diffrn_reflns_theta_max 72.364
_diffrn_reflns_theta_min 3.341
_diffrn_source_current 3.58
_diffrn_source_power 0.250421
_diffrn_source_voltage 69.95
_diffrn_standards_number 0
_exptl_absorpt_coefficient_mu 0.374
_exptl_absorpt_correction_T_max 0.7536
_exptl_absorpt_correction_T_min 0.6131
_exptl_absorpt_correction_type multi-scan
_exptl_absorpt_process_details 'SADABS-2016/2 (Bruker,2016/2)'
_exptl_crystal_colour yellow
_exptl_crystal_colour_primary yellow
_exptl_crystal_density_diffrn 1.113
_exptl_crystal_description block
_exptl_crystal_F_000 866
_exptl_crystal_size_max 0.2
_exptl_crystal_size_mid 0.1
_exptl_crystal_size_min 0.1
_refine_diff_density_max 0.373
_refine_diff_density_min -0.391
_refine_diff_density_rms 0.048
_refine_ls_extinction_method none
_refine_ls_goodness_of_fit_ref 1.040
_refine_ls_hydrogen_treatment constr
_refine_ls_matrix_type full
_refine_ls_number_parameters 631
_refine_ls_number_reflns 14266
_refine_ls_number_restraints 23
_refine_ls_restrained_S_all 1.041
_refine_ls_R_factor_all 0.0599
_refine_ls_R_factor_gt 0.0547
_refine_ls_shift/su_max 0.000
_refine_ls_shift/su_mean 0.000
_refine_ls_structure_factor_coef Fsqd
_refine_ls_weighting_details 'w=1/[\s^2^(Fo^2^)+(0.1119P)^2^+0.3814P] where P=(Fo^2^+2Fc^2^)/3'
_refine_ls_weighting_scheme calc
_refine_ls_wR_factor_gt 0.1720
_refine_ls_wR_factor_ref 0.1795
_reflns_Friedel_coverage 0.000
_reflns_number_gt 12508
_reflns_number_total 14266
_reflns_threshold_expression 'I > 2\s(I)'
_cod_data_source_file d5ce00115c2.cif
_cod_data_source_block t
_cod_original_cell_volume 2402.50(18)
_cod_database_code 7250644
_shelx_shelxl_version_number 2018/3
_shelx_space_group_comment
; 
The symmetry employed for this shelxl refinement is uniquely defined 
by the following loop, which should always be used as a source of 
symmetry information in preference to the above space-group names. 
They are only intended as comments. 
;
_shelx_estimated_absorpt_t_max 0.964
_shelx_estimated_absorpt_t_min 0.929
_olex2_refinement_description
; 
1. Fixed Uiso 
 At 1.2 times of: 
  All C(H) groups, All C(H,H) groups, All N(H) groups 
 At 1.5 times of: 
  All C(H,H,H) groups 
2. Restrained distances 
 C14-C18 \\sim C14-C18A 
 with sigma of 0.02 
 O1-C1 \\sim O1A-C1A 
 with sigma of 0.04 
 C18-C19 \\sim C18A-C19A 
 with sigma of 0.02 
 C1-C2 \\sim C1A-C2A 
 with sigma of 0.02 
 C14-C19 \\sim C14-C19A 
 with sigma of 0.04 
 C2-C3 \\sim C2A-C3 
 with sigma of 0.04 
 C29-C30 \\sim C29A-C30A 
 with sigma of 0.02 
 O1-C2 \\sim O1A-C2A 
 with sigma of 0.02 
 O1-C3 \\sim O1A-C3 
 with sigma of 0.02 
 C26-C30 \\sim C26A-C30A 
 with sigma of 0.04 
 C29-C27 \\sim C29A-C27A 
 with sigma of 0.04 
 C28-C27 \\sim C28-C27A 
 with sigma of 0.02 
 C31-C32 \\sim C31A-C32A 
 with sigma of 0.02 
 C25-C26 \\sim C25-C26A 
 with sigma of 0.02 
 C27-C32 \\sim C27A-C32A 
 with sigma of 0.04 
 C26-C29 \\sim C26A-C29A 
 with sigma of 0.02 
 C26-C27 \\sim C26A-C27A 
 with sigma of 0.02 
 C25-C29 \\sim C25-C29A 
 with sigma of 0.04 
 C25-C27 \\sim C25-C27A 
 with sigma of 0.04 
 C28-C26 \\sim C28-C26A 
 with sigma of 0.04 
 C28-C31 \\sim C28-C31A 
 with sigma of 0.04 
 C26-C31 \\sim C26A-C31A 
 with sigma of 0.04 
 C27-C31 \\sim C27A-C31A 
 with sigma of 0.02 
3. Uiso/Uaniso restraints and constraints 
Uanis(C1) = Uanis(C1A) 
Uanis(C31) = Uanis(C31A) 
Uanis(C32) = Uanis(C32A) 
4. Others 
 Sof(C18A)=Sof(H18C)=Sof(H18D)=Sof(C19A)=Sof(H19D)=Sof(H19E)=Sof(H19F)=1-FVAR(1) 
 Sof(C18)=Sof(H18A)=Sof(H18B)=Sof(C19)=Sof(H19A)=Sof(H19B)=Sof(H19C)=FVAR(1) 
 Sof(C1A)=Sof(H1AA)=Sof(H1AB)=Sof(H1AC)=Sof(C2A)=Sof(H2AA)=Sof(H2AB)=Sof(O1A)= 
 1-FVAR(2) 
 Sof(C1)=Sof(H1A)=Sof(H1B)=Sof(H1C)=Sof(C2)=Sof(H2A)=Sof(H2B)=Sof(O1)=FVAR(2) 
 Sof(C26A)=Sof(C27A)=Sof(C29A)=Sof(H29C)=Sof(H29D)=Sof(C30A)=Sof(H30D)= 
 Sof(H30E)=Sof(H30F)=Sof(C31A)=Sof(H31C)=Sof(H31D)=Sof(C32A)=Sof(H32D)= 
 Sof(H32E)=Sof(H32F)=1-FVAR(3) 
 Sof(C26)=Sof(C27)=Sof(C29)=Sof(H29A)=Sof(H29B)=Sof(C30)=Sof(H30A)=Sof(H30B)= 
 Sof(H30C)=Sof(C31)=Sof(H31A)=Sof(H31B)=Sof(C32)=Sof(H32A)=Sof(H32B)=Sof(H32C)= 
 FVAR(3) 
5.a Secondary CH2 refined with riding coordinates: 
 C2(H2A,H2B), C2A(H2AA,H2AB), C8(H8A,H8B), C10(H10A,H10B), C16(H16A,H16B), 
 C18(H18A,H18B), C18A(H18C,H18D), C29(H29A,H29B), C29A(H29C,H29D), C31(H31A, 
 H31B), C31A(H31C,H31D), C37(H37A,H37B), C39(H39A,H39B), C42(H42A,H42B) 
5.b Aromatic/amide H refined with riding coordinates: 
 C21(H21), C22(H22), C23(H23), N1(H1), N2(H2), N4(H4), N5(H5), C45(H45), 
 C46(H46) 
5.c Idealised Me refined as rotating group: 
 C1(H1A,H1B,H1C), C1A(H1AA,H1AB,H1AC), C9(H9A,H9B,H9C), C11(H11A,H11B,H11C), 
 C17(H17A,H17B,H17C), C19(H19A,H19B,H19C), C19A(H19D,H19E,H19F), C30(H30A,H30B, 
 H30C), C30A(H30D,H30E,H30F), C32(H32A,H32B,H32C), C32A(H32D,H32E,H32F), 
 C38(H38A,H38B,H38C), C40(H40A,H40B,H40C), C43(H43A,H43B,H43C), C48(H48A,H48B, 
 H48C) 
;
_smtbx_masks_void_probe_radius 1.2
_smtbx_masks_void_truncation_radius 1.2
_olex2_submission_special_instructions 'No special instructions were received'

loop_
_space_group_symop_operation_xyz
'x, y, z'
'-x, -y, -z'

loop_
_atom_site_label
_atom_site_type_symbol
_atom_site_fract_x
_atom_site_fract_y
_atom_site_fract_z
_atom_site_U_iso_or_equiv
_atom_site_adp_type
_atom_site_occupancy
_atom_site_site_symmetry_order
_atom_site_calc_flag
_atom_site_refinement_flags_posn
_atom_site_refinement_flags_adp
_atom_site_refinement_flags_occupancy
_atom_site_disorder_assembly
_atom_site_disorder_group
C1 C 0.0538(4) 0.3384(3) 0.5607(2) 0.1174(12) Uani 0.898(5) 1 d D . P A 1
H1A H -0.030924 0.338986 0.521344 0.176 Uiso 0.898(5) 1 calc R U P A 1
H1B H 0.065235 0.344532 0.629240 0.176 Uiso 0.898(5) 1 calc R U P A 1
H1C H 0.077706 0.278185 0.533637 0.176 Uiso 0.898(5) 1 calc R U P A 1
C1A C 0.174(3) 0.4531(18) 0.6117(17) 0.1174(12) Uani 0.102(5) 1 d D . P A 2
H1AA H 0.254388 0.453572 0.610580 0.176 Uiso 0.102(5) 1 calc R U P A 2
H1AB H 0.179772 0.455680 0.678228 0.176 Uiso 0.102(5) 1 calc R U P A 2
H1AC H 0.140193 0.508487 0.593284 0.176 Uiso 0.102(5) 1 calc R U P A 2
C2 C 0.1280(2) 0.4182(2) 0.55744(13) 0.0672(7) Uani 0.898(5) 1 d D . P A 1
H2A H 0.102067 0.478731 0.583180 0.081 Uiso 0.898(5) 1 calc R U P A 1
H2B H 0.212834 0.419915 0.600913 0.081 Uiso 0.898(5) 1 calc R U P A 1
C2A C 0.0948(16) 0.3639(12) 0.5400(11) 0.054(4) Uani 0.102(5) 1 d D . P A 2
H2AA H 0.128325 0.306859 0.556386 0.064 Uiso 0.102(5) 1 calc R U P A 2
H2AB H 0.013148 0.361793 0.540001 0.064 Uiso 0.102(5) 1 calc R U P A 2
C3 C 0.19136(10) 0.35538(10) 0.42779(8) 0.0427(2) Uani 1 1 d D . . . .
C4 C 0.18053(9) 0.35483(8) 0.32937(7) 0.0349(2) Uani 1 1 d . . . . .
C5 C 0.10467(9) 0.39183(8) 0.25674(8) 0.0351(2) Uani 1 1 d . . . . .
C6 C 0.14576(9) 0.37304(8) 0.17908(8) 0.0356(2) Uani 1 1 d . . . . .
C7 C 0.24575(9) 0.32635(7) 0.20750(7) 0.03250(18) Uani 1 1 d . . . . .
C8 C -0.00009(11) 0.44240(9) 0.25843(9) 0.0442(2) Uani 1 1 d . . . . .
H8A H -0.021946 0.475498 0.206227 0.053 Uiso 1 1 calc R U . . .
H8B H 0.024964 0.491539 0.322766 0.053 Uiso 1 1 calc R U . . .
C9 C -0.11060(12) 0.37712(13) 0.24297(12) 0.0568(3) Uani 1 1 d . . . . .
H9A H -0.132497 0.325209 0.181964 0.085 Uiso 1 1 calc R U . . .
H9B H -0.177495 0.413611 0.237985 0.085 Uiso 1 1 calc R U . . .
H9C H -0.093038 0.350450 0.298987 0.085 Uiso 1 1 calc R U . . .
C10 C 0.09041(12) 0.39429(11) 0.08156(10) 0.0497(3) Uani 1 1 d . . . . .
H10A H 0.148276 0.387805 0.049403 0.060 Uiso 1 1 calc R U . . .
H10B H 0.075066 0.461209 0.093297 0.060 Uiso 1 1 calc R U . . .
C11 C -0.02673(15) 0.32912(15) 0.01200(11) 0.0677(4) Uani 1 1 d . . . . .
H11A H -0.059053 0.346957 -0.049769 0.101 Uiso 1 1 calc R U . . .
H11B H -0.084836 0.335547 0.043031 0.101 Uiso 1 1 calc R U . . .
H11C H -0.011750 0.262887 -0.002072 0.101 Uiso 1 1 calc R U . . .
C12 C 0.32931(9) 0.30037(7) 0.15981(7) 0.03308(19) Uani 1 1 d . . . . .
C13 C 0.35862(11) 0.21359(8) 0.12114(9) 0.0413(2) Uani 1 1 d . . . . .
C14 C 0.44849(12) 0.23255(8) 0.08632(11) 0.0467(3) Uani 1 1 d D . . . .
C15 C 0.47080(9) 0.33112(7) 0.10451(8) 0.03326(19) Uani 1 1 d . . . . .
C16 C 0.30198(15) 0.11762(9) 0.11563(12) 0.0556(3) Uani 1 1 d . . . . .
H16A H 0.355125 0.069996 0.106155 0.067 Uiso 1 1 calc R U . . .
H16B H 0.295139 0.120952 0.179148 0.067 Uiso 1 1 calc R U . . .
C17 C 0.1796(2) 0.08487(17) 0.0333(2) 0.1042(9) Uani 1 1 d . . . . .
H17A H 0.186338 0.077957 -0.030143 0.156 Uiso 1 1 calc R U . . .
H17B H 0.126674 0.131964 0.041866 0.156 Uiso 1 1 calc R U . . .
H17C H 0.146140 0.023337 0.034575 0.156 Uiso 1 1 calc R U . . .
C18 C 0.5245(2) 0.16204(14) 0.0576(2) 0.0417(5) Uani 0.637(4) 1 d D . P B 1
H18A H 0.538158 0.116765 0.098069 0.050 Uiso 0.637(4) 1 calc R U P B 1
H18B H 0.603561 0.196030 0.070194 0.050 Uiso 0.637(4) 1 calc R U P B 1
C18A C 0.4749(4) 0.1546(2) 0.0045(3) 0.0416(9) Uani 0.363(4) 1 d D . P B 2
H18C H 0.417816 0.094881 -0.019421 0.050 Uiso 0.363(4) 1 calc R U P B 2
H18D H 0.466982 0.178865 -0.052498 0.050 Uiso 0.363(4) 1 calc R U P B 2
C19 C 0.4619(3) 0.10800(15) -0.05075(17) 0.0550(6) Uani 0.637(4) 1 d D . P B 1
H19A H 0.449587 0.152947 -0.090583 0.082 Uiso 0.637(4) 1 calc R U P B 1
H19B H 0.383945 0.074061 -0.062799 0.082 Uiso 0.637(4) 1 calc R U P B 1
H19C H 0.511588 0.062034 -0.069004 0.082 Uiso 0.637(4) 1 calc R U P B 1
C19A C 0.6028(4) 0.1370(3) 0.0551(3) 0.0570(11) Uani 0.363(4) 1 d D . P B 2
H19D H 0.621722 0.086368 0.009678 0.086 Uiso 0.363(4) 1 calc R U P B 2
H19E H 0.610566 0.117627 0.114149 0.086 Uiso 0.363(4) 1 calc R U P B 2
H19F H 0.658548 0.195654 0.074283 0.086 Uiso 0.363(4) 1 calc R U P B 2
C20 C 0.55304(9) 0.39588(7) 0.08933(7) 0.03141(18) Uani 1 1 d . . . . .
C21 C 0.60418(10) 0.36702(7) 0.02023(8) 0.0361(2) Uani 1 1 d . . . . .
H21 H 0.589632 0.302371 -0.017989 0.043 Uiso 1 1 calc R U . . .
C22 C 0.67645(10) 0.43508(8) 0.00905(8) 0.0383(2) Uani 1 1 d . . . . .
H22 H 0.712124 0.417394 -0.037467 0.046 Uiso 1 1 calc R U . . .
C23 C 0.69696(10) 0.52904(8) 0.06554(8) 0.0365(2) Uani 1 1 d . . . . .
H23 H 0.747502 0.576059 0.059063 0.044 Uiso 1 1 calc R U . . .
C24 C 0.64153(9) 0.55328(7) 0.13251(7) 0.03133(18) Uani 1 1 d . . . . .
C25 C 0.65121(9) 0.65106(7) 0.19143(7) 0.03309(19) Uani 1 1 d D . . . .
C26 C 0.71055(13) 0.73941(9) 0.20018(11) 0.0313(2) Uani 0.838(2) 1 d D . P C 1
C26A C 0.7509(6) 0.7249(5) 0.2385(5) 0.0302(12) Uani 0.162(2) 1 d D . P C 2
C27 C 0.67860(15) 0.81046(11) 0.26551(12) 0.0332(3) Uani 0.838(2) 1 d D . P C 1
C27A C 0.7171(9) 0.7971(6) 0.3006(8) 0.0430(19) Uani 0.162(2) 1 d D . P C 2
C28 C 0.59828(9) 0.76452(7) 0.29189(7) 0.03316(19) Uani 1 1 d D . . . .
C29 C 0.79472(12) 0.76045(10) 0.15331(10) 0.0380(3) Uani 0.838(2) 1 d D . P C 1
H29A H 0.804510 0.829591 0.159802 0.046 Uiso 0.838(2) 1 calc R U P C 1
H29B H 0.758058 0.726193 0.081969 0.046 Uiso 0.838(2) 1 calc R U P C 1
C29A C 0.8599(6) 0.7364(5) 0.2164(6) 0.0449(19) Uani 0.162(2) 1 d D . P C 2
H29C H 0.883411 0.672625 0.199248 0.054 Uiso 0.162(2) 1 calc R U P C 2
H29D H 0.926080 0.775285 0.277776 0.054 Uiso 0.162(2) 1 calc R U P C 2
C30 C 0.91842(13) 0.73180(13) 0.19874(12) 0.0505(4) Uani 0.838(2) 1 d D . P C 1
H30A H 0.969156 0.748569 0.166127 0.076 Uiso 0.838(2) 1 calc R U P C 1
H30B H 0.909980 0.662881 0.189883 0.076 Uiso 0.838(2) 1 calc R U P C 1
H30C H 0.955580 0.765542 0.269385 0.076 Uiso 0.838(2) 1 calc R U P C 1
C30A C 0.8501(9) 0.7815(6) 0.1350(7) 0.059(2) Uani 0.162(2) 1 d D . P C 2
H30D H 0.788829 0.741762 0.072404 0.088 Uiso 0.162(2) 1 calc R U P C 2
H30E H 0.927750 0.786865 0.129182 0.088 Uiso 0.162(2) 1 calc R U P C 2
H30F H 0.827435 0.845116 0.150656 0.088 Uiso 0.162(2) 1 calc R U P C 2
C31 C 0.72807(14) 0.91478(10) 0.30592(13) 0.0448(3) Uani 0.838(2) 1 d D . P C 1
H31A H 0.673426 0.949196 0.332242 0.054 Uiso 0.838(2) 1 calc R U P C 1
H31B H 0.730170 0.939394 0.251443 0.054 Uiso 0.838(2) 1 calc R U P C 1
C31A C 0.7782(8) 0.8993(5) 0.3516(7) 0.0448(3) Uani 0.162(2) 1 d D . P C 2
H31C H 0.811794 0.922457 0.309552 0.054 Uiso 0.162(2) 1 calc R U P C 2
H31D H 0.718863 0.940368 0.362104 0.054 Uiso 0.162(2) 1 calc R U P C 2
C32 C 0.85321(18) 0.93562(16) 0.38700(19) 0.0751(7) Uani 0.838(2) 1 d D . P C 1
H32A H 0.910206 0.909993 0.359137 0.113 Uiso 0.838(2) 1 calc R U P C 1
H32B H 0.853770 0.905647 0.438040 0.113 Uiso 0.838(2) 1 calc R U P C 1
H32C H 0.876549 1.004695 0.416244 0.113 Uiso 0.838(2) 1 calc R U P C 1
C32A C 0.8757(9) 0.9050(9) 0.4477(9) 0.0751(7) Uani 0.162(2) 1 d D . P C 2
H32D H 0.935376 0.865640 0.436933 0.113 Uiso 0.162(2) 1 calc R U P C 2
H32E H 0.842213 0.881876 0.489074 0.113 Uiso 0.162(2) 1 calc R U P C 2
H32F H 0.914202 0.971409 0.480898 0.113 Uiso 0.162(2) 1 calc R U P C 2
C33 C 0.53130(9) 0.80546(7) 0.35090(7) 0.03167(18) Uani 1 1 d . . . . .
C34 C 0.44853(9) 0.86932(7) 0.33470(7) 0.03274(19) Uani 1 1 d . . . . .
C35 C 0.40897(8) 0.88635(7) 0.41355(7) 0.03228(18) Uani 1 1 d . . . . .
C36 C 0.46900(9) 0.83195(7) 0.47459(7) 0.03254(19) Uani 1 1 d . . . . .
C37 C 0.40676(11) 0.90865(8) 0.24751(9) 0.0415(2) Uani 1 1 d . . . . .
H37A H 0.472760 0.913556 0.224753 0.050 Uiso 1 1 calc R U . . .
H37B H 0.388585 0.973792 0.268529 0.050 Uiso 1 1 calc R U . . .
C38 C 0.29617(16) 0.84846(13) 0.16166(10) 0.0633(4) Uani 1 1 d . . . . .
H38A H 0.275468 0.876353 0.106291 0.095 Uiso 1 1 calc R U . . .
H38B H 0.228796 0.846708 0.182281 0.095 Uiso 1 1 calc R U . . .
H38C H 0.312894 0.783505 0.141025 0.095 Uiso 1 1 calc R U . . .
C39 C 0.32158(9) 0.95213(8) 0.42831(8) 0.0383(2) Uani 1 1 d . . . . .
H39A H 0.319639 0.999816 0.391782 0.046 Uiso 1 1 calc R U . . .
H39B H 0.350596 0.986876 0.499328 0.046 Uiso 1 1 calc R U . . .
C40 C 0.19404(11) 0.90107(10) 0.39399(11) 0.0521(3) Uani 1 1 d . . . . .
H40A H 0.163873 0.867451 0.323403 0.078 Uiso 1 1 calc R U . . .
H40B H 0.141797 0.947886 0.405276 0.078 Uiso 1 1 calc R U . . .
H40C H 0.194597 0.855110 0.431257 0.078 Uiso 1 1 calc R U . . .
C41 C 0.46997(10) 0.81948(8) 0.56644(8) 0.0366(2) Uani 1 1 d . . . . .
C42 C 0.37851(13) 0.84583(10) 0.68203(10) 0.0488(3) Uani 1 1 d . . . . .
H42A H 0.337073 0.895804 0.707976 0.059 Uiso 1 1 calc R U . . .
H42B H 0.460752 0.853075 0.732870 0.059 Uiso 1 1 calc R U . . .
C43 C 0.3134(3) 0.75081(17) 0.66504(17) 0.0959(8) Uani 1 1 d . . . . .
H43A H 0.304731 0.747204 0.725668 0.144 Uiso 1 1 calc R U . . .
H43B H 0.358691 0.701086 0.646443 0.144 Uiso 1 1 calc R U . . .
H43C H 0.233618 0.741403 0.611781 0.144 Uiso 1 1 calc R U . . .
N1 N 0.26436(8) 0.31462(6) 0.29753(6) 0.03389(17) Uani 1 1 d . . . . .
H1 H 0.321166 0.285790 0.330345 0.041 Uiso 1 1 calc R U . . .
N2 N 0.39809(8) 0.37035(6) 0.14941(6) 0.03137(16) Uani 1 1 d . . . . .
H2 H 0.395830 0.431809 0.168839 0.038 Uiso 1 1 calc R U . . .
N3 N 0.57160(7) 0.48710(6) 0.14424(6) 0.03144(16) Uani 1 1 d . . . . .
N4 N 0.58121(7) 0.66922(6) 0.24504(6) 0.03013(16) Uani 1 1 d . . . . .
H4 H 0.532207 0.625636 0.248755 0.036 Uiso 1 1 calc R U . . .
N5 N 0.54290(8) 0.78383(6) 0.43566(6) 0.03308(17) Uani 1 1 d . . . . .
H5 H 0.590236 0.745134 0.461495 0.040 Uiso 1 1 calc R U . . .
O1 O 0.11958(17) 0.41113(15) 0.45892(11) 0.0504(4) Uani 0.898(5) 1 d D . P A 1
O1A O 0.0921(12) 0.3684(13) 0.4438(10) 0.050(3) Uani 0.102(5) 1 d D . P A 2
O2 O 0.26137(10) 0.31459(9) 0.47893(7) 0.0612(3) Uani 1 1 d . . . . .
O3 O 0.53833(10) 0.77552(9) 0.61472(8) 0.0588(3) Uani 1 1 d . . . . .
O4 O 0.38633(8) 0.86036(7) 0.59326(6) 0.0463(2) Uani 1 1 d . . . . .
C44 C 0.43183(10) 0.53528(8) 0.42302(9) 0.0424(2) Uani 1 1 d . . . . .
C45 C 0.53069(11) 0.49177(10) 0.41891(10) 0.0482(3) Uani 1 1 d . . . . .
H45 H 0.551539 0.486328 0.363720 0.058 Uiso 1 1 calc R U . . .
C46 C 0.40202(11) 0.54329(9) 0.50476(10) 0.0480(3) Uani 1 1 d . . . . .
H46 H 0.334914 0.573105 0.507686 0.058 Uiso 1 1 calc R U . . .
C47 C 0.36114(10) 0.57192(8) 0.33990(9) 0.0421(2) Uani 1 1 d . . . . .
C48 C 0.20179(15) 0.65442(11) 0.27811(13) 0.0583(3) Uani 1 1 d . . . . .
H48A H 0.164930 0.603223 0.216075 0.087 Uiso 1 1 calc R U . . .
H48B H 0.253078 0.702668 0.270246 0.087 Uiso 1 1 calc R U . . .
H48C H 0.138707 0.683781 0.295316 0.087 Uiso 1 1 calc R U . . .
O5 O 0.37995(8) 0.56403(6) 0.26539(7) 0.0484(2) Uani 1 1 d . . . . .
O6 O 0.27309(8) 0.61575(6) 0.35531(7) 0.0484(2) Uani 1 1 d . . . . .

loop_
_atom_site_aniso_label
_atom_site_aniso_U_11
_atom_site_aniso_U_22
_atom_site_aniso_U_33
_atom_site_aniso_U_23
_atom_site_aniso_U_13
_atom_site_aniso_U_12
C1 0.179(3) 0.129(2) 0.110(2) 0.0570(19) 0.111(2) 0.042(2)
C1A 0.179(3) 0.129(2) 0.110(2) 0.0570(19) 0.111(2) 0.042(2)
C2 0.0763(13) 0.1022(19) 0.0406(9) 0.0236(11) 0.0372(9) 0.0427(13)
C2A 0.085(10) 0.044(7) 0.061(9) 0.020(6) 0.057(8) 0.014(7)
C3 0.0398(5) 0.0601(7) 0.0349(5) 0.0147(5) 0.0204(4) 0.0147(5)
C4 0.0341(4) 0.0406(5) 0.0334(4) 0.0092(4) 0.0180(4) 0.0060(4)
C5 0.0335(4) 0.0378(5) 0.0378(5) 0.0112(4) 0.0180(4) 0.0052(4)
C6 0.0359(5) 0.0391(5) 0.0368(5) 0.0132(4) 0.0184(4) 0.0049(4)
C7 0.0349(4) 0.0327(4) 0.0331(4) 0.0082(3) 0.0181(4) 0.0021(3)
C8 0.0408(5) 0.0537(6) 0.0488(6) 0.0204(5) 0.0246(5) 0.0159(5)
C9 0.0366(6) 0.0810(10) 0.0605(8) 0.0269(7) 0.0231(5) 0.0118(6)
C10 0.0543(7) 0.0642(8) 0.0455(6) 0.0285(6) 0.0267(5) 0.0188(6)
C11 0.0580(8) 0.1016(13) 0.0402(7) 0.0205(7) 0.0151(6) 0.0175(8)
C12 0.0374(5) 0.0318(4) 0.0345(4) 0.0087(3) 0.0196(4) 0.0043(3)
C13 0.0506(6) 0.0316(5) 0.0517(6) 0.0110(4) 0.0316(5) 0.0069(4)
C14 0.0596(7) 0.0306(5) 0.0675(8) 0.0130(5) 0.0445(6) 0.0119(4)
C15 0.0374(5) 0.0309(4) 0.0381(5) 0.0088(4) 0.0225(4) 0.0077(3)
C16 0.0740(9) 0.0332(5) 0.0757(9) 0.0142(5) 0.0483(8) 0.0052(5)
C17 0.1034(16) 0.0766(13) 0.1064(17) 0.0285(12) 0.0168(13) -0.0404(12)
C18 0.0599(13) 0.0341(8) 0.0448(12) 0.0140(8) 0.0328(11) 0.0179(8)
C18A 0.056(2) 0.0305(14) 0.041(2) 0.0007(15) 0.0275(17) 0.0009(12)
C19 0.0898(16) 0.0373(10) 0.0482(12) 0.0057(9) 0.0423(11) 0.0150(9)
C19A 0.076(3) 0.053(2) 0.066(2) 0.0232(17) 0.049(2) 0.0330(19)
C20 0.0335(4) 0.0316(4) 0.0344(4) 0.0098(3) 0.0185(4) 0.0084(3)
C21 0.0420(5) 0.0344(5) 0.0371(5) 0.0066(4) 0.0231(4) 0.0091(4)
C22 0.0438(5) 0.0414(5) 0.0382(5) 0.0085(4) 0.0270(4) 0.0096(4)
C23 0.0398(5) 0.0390(5) 0.0380(5) 0.0090(4) 0.0249(4) 0.0048(4)
C24 0.0323(4) 0.0338(4) 0.0316(4) 0.0078(3) 0.0176(3) 0.0050(3)
C25 0.0355(4) 0.0340(4) 0.0343(4) 0.0059(3) 0.0214(4) 0.0030(3)
C26 0.0303(6) 0.0339(6) 0.0330(6) 0.0103(5) 0.0158(5) 0.0040(4)
C26A 0.030(3) 0.037(3) 0.030(3) 0.008(2) 0.020(3) 0.006(2)
C27 0.0332(7) 0.0322(6) 0.0374(7) 0.0080(5) 0.0189(6) 0.0028(5)
C27A 0.050(5) 0.035(4) 0.049(5) -0.002(3) 0.034(4) -0.005(3)
C28 0.0353(4) 0.0326(4) 0.0344(4) 0.0053(3) 0.0197(4) 0.0026(3)
C29 0.0382(6) 0.0411(6) 0.0414(6) 0.0138(5) 0.0218(5) 0.0042(5)
C29A 0.032(3) 0.042(3) 0.062(4) -0.009(3) 0.037(3) -0.009(2)
C30 0.0344(7) 0.0650(9) 0.0502(8) 0.0081(7) 0.0202(6) 0.0026(6)
C30A 0.067(5) 0.057(4) 0.081(6) 0.018(4) 0.063(5) -0.001(4)
C31 0.0468(8) 0.0335(6) 0.0574(9) 0.0047(6) 0.0301(7) -0.0009(5)
C31A 0.0468(8) 0.0335(6) 0.0574(9) 0.0047(6) 0.0301(7) -0.0009(5)
C32 0.0527(9) 0.0598(11) 0.0816(15) -0.0185(10) 0.0188(10) -0.0096(8)
C32A 0.0527(9) 0.0598(11) 0.0816(15) -0.0185(10) 0.0188(10) -0.0096(8)
C33 0.0329(4) 0.0316(4) 0.0317(4) 0.0048(3) 0.0169(3) 0.0023(3)
C34 0.0331(4) 0.0317(4) 0.0331(4) 0.0051(3) 0.0156(4) 0.0020(3)
C35 0.0296(4) 0.0323(4) 0.0330(4) 0.0034(3) 0.0141(3) 0.0025(3)
C36 0.0313(4) 0.0354(4) 0.0319(4) 0.0053(3) 0.0163(3) 0.0047(3)
C37 0.0471(6) 0.0418(5) 0.0408(5) 0.0151(4) 0.0207(4) 0.0084(4)
C38 0.0677(9) 0.0745(10) 0.0384(6) 0.0194(6) 0.0101(6) -0.0014(7)
C39 0.0345(5) 0.0374(5) 0.0416(5) 0.0045(4) 0.0175(4) 0.0073(4)
C40 0.0336(5) 0.0574(7) 0.0605(7) 0.0050(6) 0.0208(5) 0.0066(5)
C41 0.0368(5) 0.0418(5) 0.0344(5) 0.0077(4) 0.0193(4) 0.0076(4)
C42 0.0640(7) 0.0524(7) 0.0464(6) 0.0141(5) 0.0389(6) 0.0159(6)
C43 0.1254(19) 0.0890(14) 0.0832(13) 0.0045(11) 0.0695(14) -0.0275(13)
N1 0.0344(4) 0.0387(4) 0.0323(4) 0.0098(3) 0.0173(3) 0.0075(3)
N2 0.0368(4) 0.0284(4) 0.0342(4) 0.0077(3) 0.0204(3) 0.0060(3)
N3 0.0339(4) 0.0316(4) 0.0340(4) 0.0083(3) 0.0196(3) 0.0063(3)
N4 0.0325(4) 0.0306(4) 0.0312(4) 0.0069(3) 0.0183(3) 0.0031(3)
N5 0.0342(4) 0.0360(4) 0.0332(4) 0.0085(3) 0.0184(3) 0.0079(3)
O1 0.0548(8) 0.0708(10) 0.0378(6) 0.0179(7) 0.0280(6) 0.0283(7)
O1A 0.049(6) 0.071(9) 0.041(5) 0.014(6) 0.032(5) 0.017(6)
O2 0.0607(6) 0.0977(8) 0.0472(5) 0.0363(5) 0.0325(4) 0.0411(6)
O3 0.0603(6) 0.0886(7) 0.0530(5) 0.0378(5) 0.0361(5) 0.0393(5)
O4 0.0532(5) 0.0584(5) 0.0442(4) 0.0195(4) 0.0331(4) 0.0233(4)
C44 0.0406(5) 0.0365(5) 0.0490(6) 0.0004(4) 0.0243(5) 0.0028(4)
C45 0.0463(6) 0.0513(6) 0.0507(6) 0.0044(5) 0.0296(5) 0.0092(5)
C46 0.0445(6) 0.0494(6) 0.0534(7) 0.0046(5) 0.0288(5) 0.0105(5)
C47 0.0420(5) 0.0315(5) 0.0532(6) 0.0009(4) 0.0268(5) -0.0002(4)
C48 0.0596(8) 0.0525(7) 0.0708(9) 0.0210(7) 0.0315(7) 0.0176(6)
O5 0.0535(5) 0.0417(4) 0.0572(5) 0.0077(4) 0.0341(4) 0.0037(3)
O6 0.0484(5) 0.0450(4) 0.0580(5) 0.0102(4) 0.0301(4) 0.0125(4)

loop_
_atom_type_symbol
_atom_type_description
_atom_type_scat_dispersion_real
_atom_type_scat_dispersion_imag
_atom_type_scat_source
C C 0.0137 0.0067 'International Tables Vol C Tables 4.2.6.8 and 6.1.1.4'
H H 0.0000 0.0000 'International Tables Vol C Tables 4.2.6.8 and 6.1.1.4'
N N 0.0241 0.0134 'International Tables Vol C Tables 4.2.6.8 and 6.1.1.4'
O O 0.0389 0.0241 'International Tables Vol C Tables 4.2.6.8 and 6.1.1.4'

loop_
_geom_angle_atom_site_label_1
_geom_angle_atom_site_label_2
_geom_angle_atom_site_label_3
_geom_angle
_geom_angle_site_symmetry_1
_geom_angle_site_symmetry_3
_geom_angle_publ_flag
H1A C1 H1B 109.5 . . ?
H1A C1 H1C 109.5 . . ?
H1B C1 H1C 109.5 . . ?
C2 C1 H1A 109.5 . . ?
C2 C1 H1B 109.5 . . ?
C2 C1 H1C 109.5 . . ?
H1AA C1A H1AB 109.5 . . ?
H1AA C1A H1AC 109.5 . . ?
H1AB C1A H1AC 109.5 . . ?
C2A C1A H1AA 109.5 . . ?
C2A C1A H1AB 109.5 . . ?
C2A C1A H1AC 109.5 . . ?
C1 C2 H2A 109.1 . . ?
C1 C2 H2B 109.1 . . ?
H2A C2 H2B 107.9 . . ?
O1 C2 C1 112.3(2) . . ?
O1 C2 H2A 109.1 . . ?
O1 C2 H2B 109.1 . . ?
C1A C2A H2AA 110.8 . . ?
C1A C2A H2AB 110.8 . . ?
H2AA C2A H2AB 108.9 . . ?
O1A C2A C1A 104.5(14) . . ?
O1A C2A H2AA 110.8 . . ?
O1A C2A H2AB 110.8 . . ?
O1 C3 C4 112.72(11) . . ?
O1A C3 C4 114.4(6) . . ?
O2 C3 C4 124.02(10) . . ?
O2 C3 O1 123.16(11) . . ?
O2 C3 O1A 116.4(6) . . ?
C5 C4 C3 133.98(10) . . ?
N1 C4 C3 117.41(9) . . ?
N1 C4 C5 108.51(9) . . ?
C4 C5 C6 106.45(9) . . ?
C4 C5 C8 127.82(10) . . ?
C6 C5 C8 125.74(10) . . ?
C5 C6 C10 127.28(10) . . ?
C7 C6 C5 107.45(9) . . ?
C7 C6 C10 125.22(10) . . ?
C6 C7 C12 129.74(9) . . ?
N1 C7 C6 108.20(9) . . ?
N1 C7 C12 121.79(9) . . ?
C5 C8 H8A 108.7 . . ?
C5 C8 H8B 108.7 . . ?
C5 C8 C9 114.05(11) . . ?
H8A C8 H8B 107.6 . . ?
C9 C8 H8A 108.7 . . ?
C9 C8 H8B 108.7 . . ?
C8 C9 H9A 109.5 . . ?
C8 C9 H9B 109.5 . . ?
C8 C9 H9C 109.5 . . ?
H9A C9 H9B 109.5 . . ?
H9A C9 H9C 109.5 . . ?
H9B C9 H9C 109.5 . . ?
C6 C10 H10A 108.9 . . ?
C6 C10 H10B 108.9 . . ?
C6 C10 C11 113.23(11) . . ?
H10A C10 H10B 107.7 . . ?
C11 C10 H10A 108.9 . . ?
C11 C10 H10B 108.9 . . ?
C10 C11 H11A 109.5 . . ?
C10 C11 H11B 109.5 . . ?
C10 C11 H11C 109.5 . . ?
H11A C11 H11B 109.5 . . ?
H11A C11 H11C 109.5 . . ?
H11B C11 H11C 109.5 . . ?
C13 C12 C7 132.46(9) . . ?
N2 C12 C7 119.73(9) . . ?
N2 C12 C13 107.80(9) . . ?
C12 C13 C14 107.29(9) . . ?
C12 C13 C16 125.30(10) . . ?
C14 C13 C16 127.39(10) . . ?
C13 C14 C18 125.43(12) . . ?
C13 C14 C18A 123.04(15) . . ?
C15 C14 C13 107.30(9) . . ?
C15 C14 C18 125.88(12) . . ?
C15 C14 C18A 125.35(15) . . ?
C14 C15 C20 134.80(9) . . ?
N2 C15 C14 107.23(9) . . ?
N2 C15 C20 117.93(8) . . ?
C13 C16 H16A 109.0 . . ?
C13 C16 H16B 109.0 . . ?
H16A C16 H16B 107.8 . . ?
C17 C16 C13 113.00(14) . . ?
C17 C16 H16A 109.0 . . ?
C17 C16 H16B 109.0 . . ?
C16 C17 H17A 109.5 . . ?
C16 C17 H17B 109.5 . . ?
C16 C17 H17C 109.5 . . ?
H17A C17 H17B 109.5 . . ?
H17A C17 H17C 109.5 . . ?
H17B C17 H17C 109.5 . . ?
C14 C18 H18A 109.7 . . ?
C14 C18 H18B 109.7 . . ?
C14 C18 C19 109.8(2) . . ?
H18A C18 H18B 108.2 . . ?
C19 C18 H18A 109.7 . . ?
C19 C18 H18B 109.7 . . ?
C14 C18A H18C 110.5 . . ?
C14 C18A H18D 110.5 . . ?
H18C C18A H18D 108.7 . . ?
C19A C18A C14 106.1(3) . . ?
C19A C18A H18C 110.5 . . ?
C19A C18A H18D 110.5 . . ?
C18 C19 H19A 109.5 . . ?
C18 C19 H19B 109.5 . . ?
C18 C19 H19C 109.5 . . ?
H19A C19 H19B 109.5 . . ?
H19A C19 H19C 109.5 . . ?
H19B C19 H19C 109.5 . . ?
C18A C19A H19D 109.5 . . ?
C18A C19A H19E 109.5 . . ?
C18A C19A H19F 109.5 . . ?
H19D C19A H19E 109.5 . . ?
H19D C19A H19F 109.5 . . ?
H19E C19A H19F 109.5 . . ?
C21 C20 C15 123.12(9) . . ?
N3 C20 C15 114.60(8) . . ?
N3 C20 C21 122.21(9) . . ?
C20 C21 H21 120.9 . . ?
C22 C21 C20 118.23(9) . . ?
C22 C21 H21 120.9 . . ?
C21 C22 H22 119.9 . . ?
C21 C22 C23 120.14(9) . . ?
C23 C22 H22 119.9 . . ?
C22 C23 H23 120.7 . . ?
C22 C23 C24 118.62(9) . . ?
C24 C23 H23 120.7 . . ?
C23 C24 C25 123.15(9) . . ?
N3 C24 C23 121.50(9) . . ?
N3 C24 C25 115.32(8) . . ?
C26 C25 C24 133.93(9) . . ?
C26A C25 C24 129.8(3) . . ?
N4 C25 C24 118.63(8) . . ?
N4 C25 C26 107.08(9) . . ?
N4 C25 C26A 106.0(2) . . ?
C25 C26 C27 107.11(10) . . ?
C25 C26 C29 128.98(11) . . ?
C27 C26 C29 123.90(12) . . ?
C25 C26A C27A 105.4(5) . . ?
C25 C26A C29A 129.0(5) . . ?
C27A C26A C29A 124.7(6) . . ?
C26 C27 C31 127.39(13) . . ?
C28 C27 C26 107.32(12) . . ?
C28 C27 C31 125.13(13) . . ?
C26A C27A C28 108.5(5) . . ?
C26A C27A C31A 127.6(6) . . ?
C28 C27A C31A 122.7(6) . . ?
C27 C28 C33 129.25(10) . . ?
C27A C28 C33 129.7(3) . . ?
N4 C28 C27 107.85(9) . . ?
N4 C28 C27A 103.0(3) . . ?
N4 C28 C33 122.69(8) . . ?
C26 C29 H29A 108.9 . . ?
C26 C29 H29B 108.9 . . ?
C26 C29 C30 113.52(13) . . ?
H29A C29 H29B 107.7 . . ?
C30 C29 H29A 108.9 . . ?
C30 C29 H29B 108.9 . . ?
C26A C29A H29C 108.0 . . ?
C26A C29A H29D 108.0 . . ?
C26A C29A C30A 117.4(7) . . ?
H29C C29A H29D 107.2 . . ?
C30A C29A H29C 108.0 . . ?
C30A C29A H29D 108.0 . . ?
C29 C30 H30A 109.5 . . ?
C29 C30 H30B 109.5 . . ?
C29 C30 H30C 109.5 . . ?
H30A C30 H30B 109.5 . . ?
H30A C30 H30C 109.5 . . ?
H30B C30 H30C 109.5 . . ?
C29A C30A H30D 109.5 . . ?
C29A C30A H30E 109.5 . . ?
C29A C30A H30F 109.5 . . ?
H30D C30A H30E 109.5 . . ?
H30D C30A H30F 109.5 . . ?
H30E C30A H30F 109.5 . . ?
C27 C31 H31A 109.0 . . ?
C27 C31 H31B 109.0 . . ?
C27 C31 C32 113.14(16) . . ?
H31A C31 H31B 107.8 . . ?
C32 C31 H31A 109.0 . . ?
C32 C31 H31B 109.0 . . ?
C27A C31A H31C 109.7 . . ?
C27A C31A H31D 109.7 . . ?
H31C C31A H31D 108.2 . . ?
C32A C31A C27A 109.8(8) . . ?
C32A C31A H31C 109.7 . . ?
C32A C31A H31D 109.7 . . ?
C31 C32 H32A 109.5 . . ?
C31 C32 H32B 109.5 . . ?
C31 C32 H32C 109.5 . . ?
H32A C32 H32B 109.5 . . ?
H32A C32 H32C 109.5 . . ?
H32B C32 H32C 109.5 . . ?
C31A C32A H32D 109.5 . . ?
C31A C32A H32E 109.5 . . ?
C31A C32A H32F 109.5 . . ?
H32D C32A H32E 109.5 . . ?
H32D C32A H32F 109.5 . . ?
H32E C32A H32F 109.5 . . ?
C34 C33 C28 129.55(9) . . ?
N5 C33 C28 122.20(9) . . ?
N5 C33 C34 108.25(8) . . ?
C33 C34 C35 107.33(9) . . ?
C33 C34 C37 125.50(9) . . ?
C35 C34 C37 127.13(9) . . ?
C34 C35 C39 126.25(10) . . ?
C36 C35 C34 106.48(9) . . ?
C36 C35 C39 127.25(9) . . ?
C35 C36 C41 133.61(9) . . ?
N5 C36 C35 108.59(8) . . ?
N5 C36 C41 117.78(9) . . ?
C34 C37 H37A 108.9 . . ?
C34 C37 H37B 108.9 . . ?
C34 C37 C38 113.44(10) . . ?
H37A C37 H37B 107.7 . . ?
C38 C37 H37A 108.9 . . ?
C38 C37 H37B 108.9 . . ?
C37 C38 H38A 109.5 . . ?
C37 C38 H38B 109.5 . . ?
C37 C38 H38C 109.5 . . ?
H38A C38 H38B 109.5 . . ?
H38A C38 H38C 109.5 . . ?
H38B C38 H38C 109.5 . . ?
C35 C39 H39A 108.8 . . ?
C35 C39 H39B 108.8 . . ?
C35 C39 C40 113.66(9) . . ?
H39A C39 H39B 107.7 . . ?
C40 C39 H39A 108.8 . . ?
C40 C39 H39B 108.8 . . ?
C39 C40 H40A 109.5 . . ?
C39 C40 H40B 109.5 . . ?
C39 C40 H40C 109.5 . . ?
H40A C40 H40B 109.5 . . ?
H40A C40 H40C 109.5 . . ?
H40B C40 H40C 109.5 . . ?
O3 C41 C36 123.98(10) . . ?
O3 C41 O4 122.32(10) . . ?
O4 C41 C36 113.69(9) . . ?
H42A C42 H42B 107.8 . . ?
C43 C42 H42A 109.0 . . ?
C43 C42 H42B 109.0 . . ?
O4 C42 H42A 109.0 . . ?
O4 C42 H42B 109.0 . . ?
O4 C42 C43 113.14(13) . . ?
C42 C43 H43A 109.5 . . ?
C42 C43 H43B 109.5 . . ?
C42 C43 H43C 109.5 . . ?
H43A C43 H43B 109.5 . . ?
H43A C43 H43C 109.5 . . ?
H43B C43 H43C 109.5 . . ?
C4 N1 H1 125.3 . . ?
C7 N1 C4 109.38(9) . . ?
C7 N1 H1 125.3 . . ?
C12 N2 H2 124.8 . . ?
C15 N2 C12 110.37(8) . . ?
C15 N2 H2 124.8 . . ?
C20 N3 C24 119.28(8) . . ?
C25 N4 H4 124.7 . . ?
C28 N4 C25 110.53(8) . . ?
C28 N4 H4 124.7 . . ?
C33 N5 C36 109.34(8) . . ?
C33 N5 H5 125.3 . . ?
C36 N5 H5 125.3 . . ?
C3 O1 C2 116.25(14) . . ?
C3 O1A C2A 117.1(11) . . ?
C41 O4 C42 116.23(9) . . ?
C45 C44 C46 119.73(13) . . ?
C45 C44 C47 118.53(11) . . ?
C46 C44 C47 121.74(11) . . ?
C44 C45 H45 120.1 . . ?
C46 C45 C44 119.76(12) 2_666 . ?
C46 C45 H45 120.1 2_666 . ?
C44 C46 H46 119.7 . . ?
C45 C46 C44 120.51(11) 2_666 . ?
C45 C46 H46 119.7 2_666 . ?
O5 C47 C44 124.76(11) . . ?
O5 C47 O6 122.85(12) . . ?
O6 C47 C44 112.39(10) . . ?
H48A C48 H48B 109.5 . . ?
H48A C48 H48C 109.5 . . ?
H48B C48 H48C 109.5 . . ?
O6 C48 H48A 109.5 . . ?
O6 C48 H48B 109.5 . . ?
O6 C48 H48C 109.5 . . ?
C47 O6 C48 115.42(11) . . ?

loop_
_geom_bond_atom_site_label_1
_geom_bond_atom_site_label_2
_geom_bond_distance
_geom_bond_site_symmetry_2
_geom_bond_publ_flag
C1 H1A 0.9800 . ?
C1 H1B 0.9800 . ?
C1 H1C 0.9800 . ?
C1 C2 1.467(4) . ?
C1A H1AA 0.9800 . ?
C1A H1AB 0.9800 . ?
C1A H1AC 0.9800 . ?
C1A C2A 1.492(18) . ?
C2 H2A 0.9900 . ?
C2 H2B 0.9900 . ?
C2 O1 1.441(2) . ?
C2A H2AA 0.9900 . ?
C2A H2AB 0.9900 . ?
C2A O1A 1.469(14) . ?
C3 C4 1.4517(14) . ?
C3 O1 1.3509(18) . ?
C3 O1A 1.328(11) . ?
C3 O2 1.2095(15) . ?
C4 C5 1.3933(15) . ?
C4 N1 1.3756(13) . ?
C5 C6 1.4180(14) . ?
C5 C8 1.5026(15) . ?
C6 C7 1.3966(15) . ?
C6 C10 1.5007(16) . ?
C7 C12 1.4639(13) . ?
C7 N1 1.3587(13) . ?
C8 H8A 0.9900 . ?
C8 H8B 0.9900 . ?
C8 C9 1.5204(18) . ?
C9 H9A 0.9800 . ?
C9 H9B 0.9800 . ?
C9 H9C 0.9800 . ?
C10 H10A 0.9900 . ?
C10 H10B 0.9900 . ?
C10 C11 1.522(2) . ?
C11 H11A 0.9800 . ?
C11 H11B 0.9800 . ?
C11 H11C 0.9800 . ?
C12 C13 1.3825(14) . ?
C12 N2 1.3702(12) . ?
C13 C14 1.4226(15) . ?
C13 C16 1.5070(16) . ?
C14 C15 1.3950(14) . ?
C14 C18 1.505(2) . ?
C14 C18A 1.607(3) . ?
C15 C20 1.4654(13) . ?
C15 N2 1.3684(12) . ?
C16 H16A 0.9900 . ?
C16 H16B 0.9900 . ?
C16 C17 1.503(3) . ?
C17 H17A 0.9800 . ?
C17 H17B 0.9800 . ?
C17 H17C 0.9800 . ?
C18 H18A 0.9900 . ?
C18 H18B 0.9900 . ?
C18 C19 1.514(3) . ?
C18A H18C 0.9900 . ?
C18A H18D 0.9900 . ?
C18A C19A 1.519(6) . ?
C19 H19A 0.9800 . ?
C19 H19B 0.9800 . ?
C19 H19C 0.9800 . ?
C19A H19D 0.9800 . ?
C19A H19E 0.9800 . ?
C19A H19F 0.9800 . ?
C20 C21 1.3994(13) . ?
C20 N3 1.3473(12) . ?
C21 H21 0.9500 . ?
C21 C22 1.3825(15) . ?
C22 H22 0.9500 . ?
C22 C23 1.3859(15) . ?
C23 H23 0.9500 . ?
C23 C24 1.4032(12) . ?
C24 C25 1.4629(13) . ?
C24 N3 1.3486(12) . ?
C25 C26 1.4049(15) . ?
C25 C26A 1.416(6) . ?
C25 N4 1.3733(11) . ?
C26 C27 1.4251(19) . ?
C26 C29 1.5068(17) . ?
C26A C27A 1.418(9) . ?
C26A C29A 1.492(7) . ?
C27 C28 1.3901(17) . ?
C27 C31 1.5014(19) . ?
C27A C28 1.446(8) . ?
C27A C31A 1.515(9) . ?
C28 C33 1.4646(13) . ?
C28 N4 1.3682(12) . ?
C29 H29A 0.9900 . ?
C29 H29B 0.9900 . ?
C29 C30 1.526(2) . ?
C29A H29C 0.9900 . ?
C29A H29D 0.9900 . ?
C29A C30A 1.512(11) . ?
C30 H30A 0.9800 . ?
C30 H30B 0.9800 . ?
C30 H30C 0.9800 . ?
C30A H30D 0.9800 . ?
C30A H30E 0.9800 . ?
C30A H30F 0.9800 . ?
C31 H31A 0.9900 . ?
C31 H31B 0.9900 . ?
C31 C32 1.516(3) . ?
C31A H31C 0.9900 . ?
C31A H31D 0.9900 . ?
C31A C32A 1.478(13) . ?
C32 H32A 0.9800 . ?
C32 H32B 0.9800 . ?
C32 H32C 0.9800 . ?
C32A H32D 0.9800 . ?
C32A H32E 0.9800 . ?
C32A H32F 0.9800 . ?
C33 C34 1.3968(14) . ?
C33 N5 1.3615(13) . ?
C34 C35 1.4225(13) . ?
C34 C37 1.4998(15) . ?
C35 C36 1.3919(14) . ?
C35 C39 1.5028(14) . ?
C36 C41 1.4493(14) . ?
C36 N5 1.3762(12) . ?
C37 H37A 0.9900 . ?
C37 H37B 0.9900 . ?
C37 C38 1.5191(19) . ?
C38 H38A 0.9800 . ?
C38 H38B 0.9800 . ?
C38 H38C 0.9800 . ?
C39 H39A 0.9900 . ?
C39 H39B 0.9900 . ?
C39 C40 1.5272(16) . ?
C40 H40A 0.9800 . ?
C40 H40B 0.9800 . ?
C40 H40C 0.9800 . ?
C41 O3 1.2108(14) . ?
C41 O4 1.3393(12) . ?
C42 H42A 0.9900 . ?
C42 H42B 0.9900 . ?
C42 C43 1.485(2) . ?
C42 O4 1.4540(14) . ?
C43 H43A 0.9800 . ?
C43 H43B 0.9800 . ?
C43 H43C 0.9800 . ?
N1 H1 0.8800 . ?
N2 H2 0.8800 . ?
N4 H4 0.8800 . ?
N5 H5 0.8800 . ?
C44 C45 1.3959(16) . ?
C44 C46 1.3993(17) . ?
C44 C47 1.4793(19) . ?
C45 H45 0.9500 . ?
C45 C46 1.379(2) 2_666 ?
C46 H46 0.9500 . ?
C47 O5 1.2170(15) . ?
C47 O6 1.3334(14) . ?
C48 H48A 0.9800 . ?
C48 H48B 0.9800 . ?
C48 H48C 0.9800 . ?
C48 O6 1.4356(19) . ?

loop_
_geom_torsion_atom_site_label_1
_geom_torsion_atom_site_label_2
_geom_torsion_atom_site_label_3
_geom_torsion_atom_site_label_4
_geom_torsion
_geom_torsion_site_symmetry_1
_geom_torsion_site_symmetry_2
_geom_torsion_site_symmetry_3
_geom_torsion_site_symmetry_4
_geom_torsion_publ_flag
C1 C2 O1 C3 -83.3(3) . . . . ?
C1A C2A O1A C3 72(2) . . . . ?
C3 C4 C5 C6 175.81(12) . . . . ?
C3 C4 C5 C8 -3.9(2) . . . . ?
C3 C4 N1 C7 -175.70(10) . . . . ?
C4 C3 O1 C2 -177.93(18) . . . . ?
C4 C3 O1A C2A 176.4(11) . . . . ?
C4 C5 C6 C7 -0.66(12) . . . . ?
C4 C5 C6 C10 176.63(11) . . . . ?
C4 C5 C8 C9 -73.96(16) . . . . ?
C5 C4 N1 C7 1.12(12) . . . . ?
C5 C6 C7 C12 -172.63(10) . . . . ?
C5 C6 C7 N1 1.34(12) . . . . ?
C5 C6 C10 C11 -72.05(17) . . . . ?
C6 C5 C8 C9 106.40(13) . . . . ?
C6 C7 C12 C13 -119.07(15) . . . . ?
C6 C7 C12 N2 62.45(15) . . . . ?
C6 C7 N1 C4 -1.53(11) . . . . ?
C7 C6 C10 C11 104.78(14) . . . . ?
C7 C12 C13 C14 -178.58(12) . . . . ?
C7 C12 C13 C16 2.8(2) . . . . ?
C7 C12 N2 C15 179.13(9) . . . . ?
C8 C5 C6 C7 179.05(10) . . . . ?
C8 C5 C6 C10 -3.67(18) . . . . ?
C10 C6 C7 C12 10.02(18) . . . . ?
C10 C6 C7 N1 -176.01(11) . . . . ?
C12 C7 N1 C4 173.02(9) . . . . ?
C12 C13 C14 C15 -0.34(15) . . . . ?
C12 C13 C14 C18 166.80(17) . . . . ?
C12 C13 C14 C18A -158.1(2) . . . . ?
C12 C13 C16 C17 77.2(2) . . . . ?
C13 C12 N2 C15 0.31(12) . . . . ?
C13 C14 C15 C20 178.16(12) . . . . ?
C13 C14 C15 N2 0.53(14) . . . . ?
C13 C14 C18 C19 89.2(2) . . . . ?
C13 C14 C18A C19A -116.8(3) . . . . ?
C14 C13 C16 C17 -101.1(2) . . . . ?
C14 C15 C20 C21 22.5(2) . . . . ?
C14 C15 C20 N3 -160.41(13) . . . . ?
C14 C15 N2 C12 -0.53(13) . . . . ?
C15 C14 C18 C19 -105.9(2) . . . . ?
C15 C14 C18A C19A 89.5(3) . . . . ?
C15 C20 C21 C22 177.21(10) . . . . ?
C15 C20 N3 C24 -177.01(9) . . . . ?
C16 C13 C14 C15 178.24(13) . . . . ?
C16 C13 C14 C18 -14.6(3) . . . . ?
C16 C13 C14 C18A 20.5(3) . . . . ?
C18 C14 C15 C20 11.1(3) . . . . ?
C18 C14 C15 N2 -166.55(17) . . . . ?
C18A C14 C15 C20 -24.8(3) . . . . ?
C18A C14 C15 N2 157.6(2) . . . . ?
C20 C15 N2 C12 -178.62(9) . . . . ?
C20 C21 C22 C23 0.14(17) . . . . ?
C21 C20 N3 C24 0.13(15) . . . . ?
C21 C22 C23 C24 -0.99(17) . . . . ?
C22 C23 C24 C25 -176.26(10) . . . . ?
C22 C23 C24 N3 1.46(16) . . . . ?
C23 C24 C25 C26 -0.6(2) . . . . ?
C23 C24 C25 C26A -38.8(5) . . . . ?
C23 C24 C25 N4 171.57(10) . . . . ?
C23 C24 N3 C20 -1.03(15) . . . . ?
C24 C25 C26 C27 176.03(13) . . . . ?
C24 C25 C26 C29 -5.0(3) . . . . ?
C24 C25 C26A C27A -168.6(5) . . . . ?
C24 C25 C26A C29A 22.1(11) . . . . ?
C24 C25 N4 C28 -177.42(9) . . . . ?
C25 C24 N3 C20 176.86(9) . . . . ?
C25 C26 C27 C28 -2.01(17) . . . . ?
C25 C26 C27 C31 173.62(16) . . . . ?
C25 C26 C29 C30 -73.1(2) . . . . ?
C25 C26A C27A C28 1.5(10) . . . . ?
C25 C26A C27A C31A -166.3(10) . . . . ?
C25 C26A C29A C30A 83.8(10) . . . . ?
C26 C25 N4 C28 -3.31(13) . . . . ?
C26 C27 C28 C33 -174.63(12) . . . . ?
C26 C27 C28 N4 0.03(16) . . . . ?
C26 C27 C31 C32 -75.4(2) . . . . ?
C26A C25 N4 C28 26.4(4) . . . . ?
C26A C27A C28 C33 169.6(5) . . . . ?
C26A C27A C28 N4 13.6(9) . . . . ?
C26A C27A C31A C32A -86.6(13) . . . . ?
C27 C26 C29 C30 105.78(18) . . . . ?
C27 C28 C33 C34 59.14(18) . . . . ?
C27 C28 C33 N5 -121.04(14) . . . . ?
C27 C28 N4 C25 2.05(13) . . . . ?
C27A C26A C29A C30A -83.6(11) . . . . ?
C27A C28 C33 C34 93.2(7) . . . . ?
C27A C28 C33 N5 -86.9(7) . . . . ?
C27A C28 N4 C25 -24.7(5) . . . . ?
C28 C27 C31 C32 99.5(2) . . . . ?
C28 C27A C31A C32A 107.2(11) . . . . ?
C28 C33 C34 C35 179.77(9) . . . . ?
C28 C33 C34 C37 1.99(17) . . . . ?
C28 C33 N5 C36 -179.58(8) . . . . ?
C29 C26 C27 C28 178.91(14) . . . . ?
C29 C26 C27 C31 -5.5(3) . . . . ?
C29A C26A C27A C28 171.3(8) . . . . ?
C29A C26A C27A C31A 3.5(17) . . . . ?
C31 C27 C28 C33 9.6(2) . . . . ?
C31 C27 C28 N4 -175.73(14) . . . . ?
C31A C27A C28 C33 -21.8(13) . . . . ?
C31A C27A C28 N4 -177.9(8) . . . . ?
C33 C28 N4 C25 177.14(9) . . . . ?
C33 C34 C35 C36 -0.15(11) . . . . ?
C33 C34 C35 C39 178.57(9) . . . . ?
C33 C34 C37 C38 90.23(14) . . . . ?
C34 C33 N5 C36 0.27(11) . . . . ?
C34 C35 C36 C41 178.63(11) . . . . ?
C34 C35 C36 N5 0.32(11) . . . . ?
C34 C35 C39 C40 99.59(13) . . . . ?
C35 C34 C37 C38 -87.11(15) . . . . ?
C35 C36 C41 O3 -172.16(12) . . . . ?
C35 C36 C41 O4 8.69(17) . . . . ?
C35 C36 N5 C33 -0.37(11) . . . . ?
C36 C35 C39 C40 -81.95(14) . . . . ?
C36 C41 O4 C42 176.74(10) . . . . ?
C37 C34 C35 C36 177.58(10) . . . . ?
C37 C34 C35 C39 -3.70(16) . . . . ?
C39 C35 C36 C41 -0.08(18) . . . . ?
C39 C35 C36 N5 -178.39(9) . . . . ?
C41 C36 N5 C33 -178.99(9) . . . . ?
C43 C42 O4 C41 -78.75(18) . . . . ?
N1 C4 C5 C6 -0.26(12) . . . . ?
N1 C4 C5 C8 -179.96(10) . . . . ?
N1 C7 C12 C13 67.67(16) . . . . ?
N1 C7 C12 N2 -110.81(11) . . . . ?
N2 C12 C13 C14 0.03(14) . . . . ?
N2 C12 C13 C16 -178.60(13) . . . . ?
N2 C15 C20 C21 -160.08(10) . . . . ?
N2 C15 C20 N3 17.03(13) . . . . ?
N3 C20 C21 C22 0.31(16) . . . . ?
N3 C24 C25 C26 -178.45(14) . . . . ?
N3 C24 C25 C26A 143.4(4) . . . . ?
N3 C24 C25 N4 -6.28(14) . . . . ?
N4 C25 C26 C27 3.21(16) . . . . ?
N4 C25 C26 C29 -177.78(14) . . . . ?
N4 C25 C26A C27A -16.1(7) . . . . ?
N4 C25 C26A C29A 174.6(8) . . . . ?
N4 C28 C33 C34 -114.82(12) . . . . ?
N4 C28 C33 N5 65.00(14) . . . . ?
N5 C33 C34 C35 -0.07(11) . . . . ?
N5 C33 C34 C37 -177.85(9) . . . . ?
N5 C36 C41 O3 6.04(17) . . . . ?
N5 C36 C41 O4 -173.12(9) . . . . ?
O1 C3 C4 C5 -7.2(2) . . . . ?
O1 C3 C4 N1 168.63(14) . . . . ?
O1A C3 C4 C5 23.0(9) . . . . ?
O1A C3 C4 N1 -161.2(9) . . . . ?
O2 C3 C4 C5 176.47(14) . . . . ?
O2 C3 C4 N1 -7.72(19) . . . . ?
O2 C3 O1 C2 -1.5(3) . . . . ?
O2 C3 O1A C2A 20.7(17) . . . . ?
O3 C41 O4 C42 -2.43(18) . . . . ?
C44 C47 O6 C48 179.11(10) . . . . ?
C45 C44 C46 C45 -0.2(2) . . . 2_666 ?
C45 C44 C47 O5 2.81(17) . . . . ?
C45 C44 C47 O6 -176.95(10) . . . . ?
C46 C44 C45 C46 0.2(2) . . . 2_666 ?
C46 C44 C47 O5 -177.22(11) . . . . ?
C46 C44 C47 O6 3.02(15) . . . . ?
C47 C44 C45 C46 -179.81(11) . . . 2_666 ?
C47 C44 C46 C45 179.81(11) . . . 2_666 ?
O5 C47 O6 C48 -0.66(16) . . . . ?

loop_
_smtbx_masks_void_nr
_smtbx_masks_void_average_x
_smtbx_masks_void_average_y
_smtbx_masks_void_average_z
_smtbx_masks_void_volume
_smtbx_masks_void_count_electrons
_smtbx_masks_void_content
1 0.000 0.000 0.000 285.9 62.3 ?
